data_1507943
loop_
_publ_author_name
'Askevold, Bjorn'
'Nieto, Jorge Torres'
'Tussupbayev, Samat'
'Diefenbach, Martin'
'Herdtweck, Eberhardt'
'Holthausen, Max C.'
'Schneider, Sven'

_publ_section_title
;
 Ammonia formation by metal-ligand cooperative hydrogenolysis of a nitrido
 ligand.
;
_journal_issue 7
_journal_name_full 'Nature chemistry'
_journal_page_first 532
_journal_page_last 537
_journal_paper_doi 10.1038/nchem.1051
_journal_volume 3
_journal_year 2011
_chemical_formula_moiety 'C22 H44 N2 O2 P2 Ru, 2(C4 H8 O)'
_chemical_formula_sum 'C30 H60 N2 O4 P2 Ru'
_chemical_formula_weight 675.81
_chemical_name_systematic ?
_space_group_IT_number 14
_symmetry_cell_setting monoclinic
_symmetry_Int_Tables_number 14
_symmetry_space_group_name_Hall '-P 2ybc'
_symmetry_space_group_name_H-M 'P 1 21/c 1'
_atom_sites_solution_hydrogens geom
_atom_sites_solution_primary direct
_atom_sites_solution_secondary difmap
_cell_angle_alpha 90
_cell_angle_beta 90.1511(17)
_cell_angle_gamma 90
_cell_formula_units_Z 4
_cell_length_a 8.4996(3)
_cell_length_b 21.0038(7)
_cell_length_c 19.3021(7)
_cell_measurement_reflns_used 9637
_cell_measurement_temperature 123(1)
_cell_measurement_theta_max 25.38
_cell_measurement_theta_min 1.43
_cell_volume 3445.9(2)
_computing_cell_refinement 'SAINT (Bruker, 2008b)'
_computing_data_collection 'APEX II Control Software (Bruker, 2008a)'
_computing_data_reduction 'SAINT (Bruker, 2008b)'
_computing_molecular_graphics 'PLATON (Spek, 2010)'
_computing_publication_material 'PLATON (Spek, 2010)'
_computing_structure_refinement 'SHELXL97 (Sheldrick, 1998)'
_computing_structure_solution 'SIR92 (Altomare, 1994)'
_diffrn_ambient_temperature 123(1)
_diffrn_detector ' CCD plate '
_diffrn_detector_area_resol_mean 16
_diffrn_measured_fraction_theta_full 0.996
_diffrn_measured_fraction_theta_max 0.996
_diffrn_measurement_device ' \k-geometry diffractometer '
_diffrn_measurement_device_type ' Bruker APEX-II CCD '
_diffrn_measurement_method ' phi- and omega-rotation '
_diffrn_radiation_monochromator graphite
_diffrn_radiation_source 'rotating anode FR591'
_diffrn_radiation_type 'Mo K\a'
_diffrn_radiation_wavelength 0.71073
_diffrn_reflns_av_R_equivalents 0.0310
_diffrn_reflns_av_sigmaI/netI 0.0162
_diffrn_reflns_limit_h_max 10
_diffrn_reflns_limit_h_min -10
_diffrn_reflns_limit_k_max 25
_diffrn_reflns_limit_k_min -25
_diffrn_reflns_limit_l_max 23
_diffrn_reflns_limit_l_min -23
_diffrn_reflns_number 56334
_diffrn_reflns_theta_full 25.38
_diffrn_reflns_theta_max 25.38
_diffrn_reflns_theta_min 1.43
_diffrn_standards_decay_% 0
_exptl_absorpt_coefficient_mu 0.582
_exptl_absorpt_correction_T_max 0.7452
_exptl_absorpt_correction_T_min 0.6495
_exptl_absorpt_correction_type multi-scan
_exptl_absorpt_process_details 'SADABS, Bruker, 2008b'
_exptl_crystal_colour red
_exptl_crystal_density_diffrn 1.303
_exptl_crystal_density_meas ?
_exptl_crystal_density_method none
_exptl_crystal_description fragment
_exptl_crystal_F_000 1440
_exptl_crystal_size_max 0.25
_exptl_crystal_size_mid 0.25
_exptl_crystal_size_min 0.10
_refine_diff_density_max 0.844
_refine_diff_density_min -0.687
_refine_diff_density_rms 0.061
_refine_ls_extinction_method none
_refine_ls_goodness_of_fit_ref 1.032
_refine_ls_hydrogen_treatment constr
_refine_ls_matrix_type full
_refine_ls_number_parameters 374
_refine_ls_number_reflns 6316
_refine_ls_number_restraints 0
_refine_ls_restrained_S_all 1.032
_refine_ls_R_factor_all 0.0317
_refine_ls_R_factor_gt 0.0282
_refine_ls_shift/su_max 0.001
_refine_ls_shift/su_mean 0.000
_refine_ls_structure_factor_coef Fsqd
_refine_ls_weighting_details 'w=1/[\s^2^(Fo^2^)+(0.0312P)^2^+4.9051P] where P=(Fo^2^+2Fc^2^)/3'
_refine_ls_weighting_scheme sigma
_refine_ls_wR_factor_gt 0.0697
_refine_ls_wR_factor_ref 0.0719
_reflns_number_gt 5784
_reflns_number_total 6316
_reflns_threshold_expression I>2\s(I)
_cod_data_source_file nchem.1051-s3.cif
_cod_data_source_block Compound_6
_cod_depositor_comments
;
The following automatic conversions were performed:

'_symmetry_cell_setting' value 'Monoclinic' changed to 'monoclinic'
according to /home/saulius/struct/CIF-dictionaries/cif_core.dic
dictionary named 'cif_core.dic' version 2.4.1 from 2010-06-29.

Automatic conversion script
Id: cif_fix_values 1891 2012-01-12 08:04:46Z andrius 

The following automatic conversions were performed:

'_exptl_crystal_density_meas' value 'none' was changed to '?' - the
value is perceived as not measured.

Automatic conversion script
Id: cif_fix_values 3008 2015-01-20 13:52:24Z robertas 
;
_cod_original_sg_symbol_H-M 'P 21/c'
_cod_database_code 1507943

loop_
_symmetry_equiv_pos_site_id
_symmetry_equiv_pos_as_xyz
1 x,y,z
2 -x,1/2+y,1/2-z
3 -x,-y,-z
4 x,1/2-y,1/2+z

loop_
_atom_site_aniso_label
_atom_site_aniso_U_11
_atom_site_aniso_U_22
_atom_site_aniso_U_33
_atom_site_aniso_U_23
_atom_site_aniso_U_13
_atom_site_aniso_U_12
Ru1 0.0156(1) 0.0124(1) 0.0162(1) -0.0004(1) -0.0002(1) 0.0000(1)
P1 0.0173(3) 0.0131(3) 0.0186(3) -0.0015(2) -0.0010(2) 0.0007(2)
P2 0.0192(3) 0.0171(3) 0.0198(3) -0.0041(2) 0.0018(2) -0.0018(2)
O1 0.0194(9) 0.0340(10) 0.0464(11) -0.0128(8) -0.0002(8) 0.0022(7)
O2 0.0537(13) 0.0429(12) 0.0320(10) 0.0192(9) -0.0013(9) -0.0028(9)
N1 0.0314(11) 0.0170(9) 0.0191(10) -0.0005(7) -0.0013(8) -0.0043(8)
N2 0.0260(10) 0.0187(10) 0.0235(10) 0.0003(8) -0.0010(8) 0.0001(8)
C1 0.0246(13) 0.0166(11) 0.0240(11) -0.0059(9) -0.0003(9) 0.0017(9)
C2 0.0509(16) 0.0262(13) 0.0191(12) 0.0021(10) -0.0014(11) -0.0115(12)
C3 0.0402(15) 0.0295(13) 0.0212(12) -0.0054(10) 0.0060(10) -0.0121(11)
C4 0.0439(15) 0.0177(11) 0.0238(12) 0.0044(9) -0.0057(10) -0.0044(10)
C5 0.0301(13) 0.0135(10) 0.0259(12) 0.0017(9) -0.0031(9) -0.0030(9)
C6 0.0204(12) 0.0268(13) 0.0345(14) -0.0117(10) -0.0001(10) 0.0039(10)
C7 0.0288(14) 0.0401(16) 0.0459(16) -0.0209(13) 0.0070(12) 0.0036(12)
C8 0.0402(15) 0.0245(13) 0.0391(15) -0.0065(11) -0.0042(12) 0.0119(11)
C9 0.0210(12) 0.0448(16) 0.0475(16) -0.0204(13) -0.0043(11) 0.0067(11)
C10 0.0235(12) 0.0220(12) 0.0279(12) -0.0083(10) -0.0012(9) -0.0027(9)
C11 0.0323(14) 0.0344(14) 0.0348(14) -0.0079(11) -0.0122(11) 0.0032(11)
C12 0.0247(12) 0.0259(13) 0.0408(15) -0.0087(11) 0.0057(11) -0.0072(10)
C13 0.0327(14) 0.0287(13) 0.0336(14) -0.0146(11) -0.0003(11) -0.0060(11)
C14 0.0180(11) 0.0176(11) 0.0210(11) -0.0022(8) -0.0022(8) -0.0004(8)
C15 0.0176(11) 0.0238(12) 0.0300(13) -0.0042(10) -0.0022(9) 0.0020(9)
C16 0.0240(12) 0.0209(12) 0.0322(13) -0.0050(10) -0.0056(10) -0.0024(9)
C17 0.0267(12) 0.0255(12) 0.0215(12) -0.0001(9) -0.0048(9) -0.0005(10)
C18 0.0201(11) 0.0215(12) 0.0296(13) -0.0070(10) -0.0003(9) 0.0048(9)
C19 0.0290(13) 0.0268(13) 0.0395(15) -0.0150(11) -0.0001(11) 0.0071(10)
C20 0.0232(12) 0.0260(13) 0.0437(15) -0.0060(11) -0.0069(11) 0.0086(10)
C21 0.0214(12) 0.0351(14) 0.0322(13) -0.0056(11) 0.0064(10) 0.0004(10)
C22 0.0232(12) 0.0220(12) 0.0234(12) -0.0020(10) -0.0021(9) 0.0012(9)
O4 0.069(3) 0.056(3) 0.093(4) -0.029(3) -0.010(2) 0.004(2)
C27 0.058(3) 0.058(3) 0.295(10) 0.012(4) 0.025(4) -0.011(2)
C28 0.045(2) 0.085(3) 0.079(3) -0.024(2) 0.0028(18) 0.0145(19)
C29 0.0497(19) 0.0436(18) 0.069(2) 0.0100(16) -0.0137(16) -0.0009(15)
C30 0.070(3) 0.078(3) 0.064(2) 0.000(2) 0.012(2) 0.021(2)
C30A 0.070(3) 0.078(3) 0.064(2) 0.000(2) 0.012(2) 0.021(2)
O4A 0.099(7) 0.031(4) 0.115(11) 0.000(4) 0.045(6) 0.004(4)
C27A 0.058(3) 0.058(3) 0.295(10) 0.012(4) 0.025(4) -0.011(2)
O3 0.0814(19) 0.083(2) 0.0714(18) 0.0059(15) 0.0250(15) 0.0223(16)
C23 0.090(3) 0.046(2) 0.071(3) -0.0049(18) 0.011(2) 0.004(2)
C24 0.187(6) 0.110(4) 0.057(3) 0.010(3) 0.021(3) 0.062(4)
C25 0.140(4) 0.082(3) 0.044(2) -0.014(2) -0.004(2) 0.054(3)
C26 0.084(3) 0.057(2) 0.071(3) -0.010(2) -0.004(2) 0.000(2)

loop_
_atom_site_label
_atom_site_type_symbol
_atom_site_thermal_displace_type
_atom_site_fract_x
_atom_site_fract_y
_atom_site_fract_z
_atom_site_occupancy
_atom_site_U_iso_or_equiv
_atom_site_calc_flag
_atom_site_refinement_flags
Ru1 Ru Uani 0.75080(2) 0.14771(1) 0.25814(1) 1.000 0.0147(1) . .
P1 P Uani 0.71178(6) 0.05665(3) 0.18711(3) 1.000 0.0163(2) . .
P2 P Uani 0.72589(7) 0.22429(3) 0.34797(3) 1.000 0.0187(2) . .
O1 O Uani 1.0986(2) 0.15191(8) 0.25024(10) 1.000 0.0333(6) . .
O2 O Uani 0.7483(2) 0.28583(10) 0.08166(10) 1.000 0.0429(7) . .
N1 N Uani 0.6865(2) 0.08828(9) 0.33174(10) 1.000 0.0225(6) . .
N2 N Uani 0.7219(2) 0.21374(9) 0.17575(10) 1.000 0.0227(6) . .
C1 C Uani 0.9606(3) 0.15153(10) 0.25164(12) 1.000 0.0217(7) . .
C2 C Uani 0.7037(3) 0.10480(12) 0.40538(12) 1.000 0.0321(8) . .
C3 C Uani 0.6523(3) 0.17324(12) 0.41841(12) 1.000 0.0303(8) . .
C4 C Uani 0.7083(3) 0.01882(11) 0.32354(12) 1.000 0.0285(7) . .
C5 C Uani 0.6527(3) -0.00264(10) 0.25240(12) 1.000 0.0232(7) . .
C6 C Uani 0.5608(3) 0.28299(12) 0.33366(13) 1.000 0.0272(8) . .
C7 C Uani 0.4885(3) 0.30863(14) 0.40105(15) 1.000 0.0383(9) . .
C8 C Uani 0.6159(3) 0.33822(12) 0.28820(14) 1.000 0.0346(8) . .
C9 C Uani 0.4318(3) 0.24610(14) 0.29381(15) 1.000 0.0378(9) . .
C10 C Uani 0.9058(3) 0.26515(11) 0.38336(12) 1.000 0.0245(7) . .
C11 C Uani 1.0118(3) 0.21301(13) 0.41480(14) 1.000 0.0339(8) . .
C12 C Uani 0.9951(3) 0.29864(12) 0.32442(14) 1.000 0.0305(8) . .
C13 C Uani 0.8709(3) 0.31375(12) 0.44109(13) 1.000 0.0317(8) . .
C14 C Uani 0.5328(3) 0.06250(10) 0.12919(11) 1.000 0.0189(6) . .
C15 C Uani 0.4110(3) 0.10152(11) 0.17048(12) 1.000 0.0238(7) . .
C16 C Uani 0.4579(3) -0.00223(11) 0.11133(13) 1.000 0.0257(7) . .
C17 C Uani 0.5701(3) 0.09881(11) 0.06218(12) 1.000 0.0246(7) . .
C18 C Uani 0.8841(3) 0.02154(11) 0.13949(12) 1.000 0.0237(7) . .
C19 C Uani 0.8405(3) -0.03514(12) 0.09261(14) 1.000 0.0318(8) . .
C20 C Uani 1.0012(3) -0.00220(12) 0.19466(14) 1.000 0.0310(8) . .
C21 C Uani 0.9631(3) 0.07357(12) 0.09550(13) 1.000 0.0296(8) . .
C22 C Uani 0.7376(3) 0.24885(11) 0.12982(12) 1.000 0.0229(7) . .
O4 O Uani 0.2320(5) 0.3608(2) 0.1554(3) 0.666(10) 0.0727(19) . .
C27 C Uani 0.3613(6) 0.3469(2) 0.1022(5) 0.666(10) 0.137(4) . .
C28 C Uani 0.3300(4) 0.2823(2) 0.0773(2) 1.000 0.0697(16) . .
C29 C Uani 0.1774(4) 0.26544(16) 0.11185(19) 1.000 0.0541(11) . .
C30 C Uani 0.1138(5) 0.3275(2) 0.1326(2) 0.666(10) 0.0707(16) . .
C30A C Uani 0.1138(5) 0.3275(2) 0.1326(2) 0.334(10) 0.0707(16) . .
O4A O Uani 0.2194(12) 0.3768(3) 0.0908(7) 0.334(10) 0.082(5) . .
C27A C Uani 0.3613(6) 0.3469(2) 0.1022(5) 0.334(10) 0.137(4) . .
O3 O Uani 0.7160(3) 0.49859(15) 0.17744(15) 1.000 0.0786(11) . .
C23 C Uani 0.7304(5) 0.54859(18) 0.1278(2) 1.000 0.0690(16) . .
C24 C Uani 0.7469(8) 0.5185(3) 0.0605(2) 1.000 0.118(3) . .
C25 C Uani 0.8377(7) 0.4587(2) 0.0787(2) 1.000 0.0887(18) . .
C26 C Uani 0.7789(5) 0.44345(19) 0.1477(2) 1.000 0.0707(16) . .
H21 H Uiso 0.81500 0.09960 0.41960 1.000 0.0380 calc R
H22 H Uiso 0.63900 0.07560 0.43370 1.000 0.0380 calc R
H31 H Uiso 0.69470 0.18820 0.46340 1.000 0.0360 calc R
H32 H Uiso 0.53600 0.17560 0.42030 1.000 0.0360 calc R
H41 H Uiso 0.64800 -0.00390 0.35970 1.000 0.0340 calc R
H42 H Uiso 0.82090 0.00800 0.32950 1.000 0.0340 calc R
H51 H Uiso 0.53680 -0.00730 0.25230 1.000 0.0280 calc R
H52 H Uiso 0.69960 -0.04450 0.24110 1.000 0.0280 calc R
H71 H Uiso 0.56740 0.33360 0.42630 1.000 0.0570 calc R
H72 H Uiso 0.45400 0.27290 0.42990 1.000 0.0570 calc R
H73 H Uiso 0.39800 0.33570 0.38990 1.000 0.0570 calc R
H81 H Uiso 0.52480 0.36370 0.27380 1.000 0.0520 calc R
H82 H Uiso 0.66900 0.32140 0.24710 1.000 0.0520 calc R
H83 H Uiso 0.68910 0.36500 0.31450 1.000 0.0520 calc R
H91 H Uiso 0.39970 0.20880 0.32090 1.000 0.0570 calc R
H92 H Uiso 0.47320 0.23220 0.24900 1.000 0.0570 calc R
H93 H Uiso 0.34070 0.27390 0.28630 1.000 0.0570 calc R
H111 H Uiso 1.11390 0.23140 0.42740 1.000 0.0510 calc R
H112 H Uiso 1.02730 0.17900 0.38070 1.000 0.0510 calc R
H113 H Uiso 0.96150 0.19540 0.45630 1.000 0.0510 calc R
H121 H Uiso 0.92950 0.33280 0.30520 1.000 0.0460 calc R
H122 H Uiso 1.01940 0.26770 0.28800 1.000 0.0460 calc R
H123 H Uiso 1.09310 0.31680 0.34260 1.000 0.0460 calc R
H131 H Uiso 0.80580 0.29370 0.47680 1.000 0.0470 calc R
H132 H Uiso 0.81450 0.35030 0.42140 1.000 0.0470 calc R
H133 H Uiso 0.97000 0.32830 0.46180 1.000 0.0470 calc R
H151 H Uiso 0.45200 0.14450 0.17860 1.000 0.0360 calc R
H152 H Uiso 0.39100 0.08060 0.21500 1.000 0.0360 calc R
H153 H Uiso 0.31270 0.10420 0.14400 1.000 0.0360 calc R
H161 H Uiso 0.43000 -0.02450 0.15420 1.000 0.0390 calc R
H162 H Uiso 0.53310 -0.02800 0.08500 1.000 0.0390 calc R
H163 H Uiso 0.36290 0.00460 0.08340 1.000 0.0390 calc R
H171 H Uiso 0.47200 0.10820 0.03740 1.000 0.0370 calc R
H172 H Uiso 0.63820 0.07270 0.03280 1.000 0.0370 calc R
H173 H Uiso 0.62380 0.13880 0.07360 1.000 0.0370 calc R
H191 H Uiso 0.93670 -0.05440 0.07420 1.000 0.0480 calc R
H192 H Uiso 0.77470 -0.02020 0.05420 1.000 0.0480 calc R
H193 H Uiso 0.78240 -0.06680 0.11960 1.000 0.0480 calc R
H201 H Uiso 0.95420 -0.03760 0.22050 1.000 0.0460 calc R
H202 H Uiso 1.02630 0.03260 0.22660 1.000 0.0460 calc R
H203 H Uiso 1.09780 -0.01680 0.17200 1.000 0.0460 calc R
H211 H Uiso 0.89140 0.08680 0.05830 1.000 0.0440 calc R
H212 H Uiso 1.06020 0.05680 0.07530 1.000 0.0440 calc R
H213 H Uiso 0.98780 0.11030 0.12490 1.000 0.0440 calc R
H271 H Uiso 0.35660 0.37780 0.06350 0.666(10) 0.1640 calc .
H291 H Uiso 0.10590 0.24310 0.07940 1.000 0.0650 . R
H292 H Uiso 0.19570 0.23810 0.15290 1.000 0.0650 . R
H301 H Uiso 0.06390 0.34900 0.09250 0.666(10) 0.0850 calc .
H302 H Uiso 0.03400 0.32220 0.16940 0.666(10) 0.0850 calc .
H272 H Uiso 0.46650 0.34940 0.12410 0.666(10) 0.1640 calc .
H281 H Uiso 0.31830 0.28370 0.02620 1.000 0.0840 . R
H282 H Uiso 0.41440 0.25190 0.08970 1.000 0.0840 . R
H273 H Uiso 0.38930 0.34700 0.15200 0.334(10) 0.1640 calc .
H274 H Uiso 0.44680 0.36740 0.07550 0.334(10) 0.1640 calc .
H303 H Uiso 0.12430 0.33400 0.18320 0.334(10) 0.0850 calc .
H304 H Uiso 0.00160 0.33150 0.11940 0.334(10) 0.0850 calc .
H231 H Uiso 0.82380 0.57510 0.13820 1.000 0.0830 calc R
H232 H Uiso 0.63590 0.57610 0.12860 1.000 0.0830 calc R
H241 H Uiso 0.80660 0.54580 0.02800 1.000 0.1420 calc R
H242 H Uiso 0.64310 0.50830 0.03990 1.000 0.1420 calc R
H251 H Uiso 0.81500 0.42400 0.04550 1.000 0.1060 calc R
H252 H Uiso 0.95240 0.46690 0.07960 1.000 0.1060 calc R
H261 H Uiso 0.69670 0.41020 0.14450 1.000 0.0850 calc R
H262 H Uiso 0.86570 0.42700 0.17700 1.000 0.0850 calc R

loop_
_atom_type_symbol
_atom_type_description
_atom_type_scat_dispersion_real
_atom_type_scat_dispersion_imag
_atom_type_scat_source
Ru Ru -1.2594 0.8363 'International Tables Vol C Tables 4.2.6.8 and 6.1.1.4'
P P 0.1023 0.0942 'International Tables Vol C Tables 4.2.6.8 and 6.1.1.4'
O O 0.0106 0.0060 'International Tables Vol C Tables 4.2.6.8 and 6.1.1.4'
N N 0.0061 0.0033 'International Tables Vol C Tables 4.2.6.8 and 6.1.1.4'
H H 0.0000 0.0000 'International Tables Vol C Tables 4.2.6.8 and 6.1.1.4'
C C 0.0033 0.0016 'International Tables Vol C Tables 4.2.6.8 and 6.1.1.4'

loop_
_geom_angle_atom_site_label_1
_geom_angle_atom_site_label_2
_geom_angle_atom_site_label_3
_geom_angle
_geom_angle_publ_flag
P1 Ru1 P2 162.53(2) yes
P1 Ru1 N1 82.38(6) yes
P1 Ru1 N2 94.47(5) yes
P1 Ru1 C1 97.66(7) yes
P2 Ru1 N1 82.95(6) yes
P2 Ru1 N2 95.40(5) yes
P2 Ru1 C1 96.41(7) yes
N1 Ru1 N2 157.25(7) yes
N1 Ru1 C1 110.94(9) yes
N2 Ru1 C1 91.81(9) yes
Ru1 P1 C5 100.79(7) yes
Ru1 P1 C14 113.58(7) yes
Ru1 P1 C18 119.32(8) yes
C5 P1 C14 103.19(11) yes
C5 P1 C18 106.45(11) yes
C14 P1 C18 111.28(10) yes
Ru1 P2 C3 100.12(8) yes
Ru1 P2 C6 113.78(8) yes
Ru1 P2 C10 120.02(8) yes
C3 P2 C6 103.56(11) yes
C3 P2 C10 105.96(11) yes
C6 P2 C10 111.01(11) yes
C27 O4 C30 103.0(5) yes
C27A O4A C30A 96.7(6) yes
C23 O3 C26 107.5(3) yes
Ru1 N1 C4 120.85(14) yes
C2 N1 C4 108.91(18) yes
Ru1 N1 C2 121.38(15) yes
Ru1 N2 C22 166.69(18) yes
Ru1 C1 O1 176.5(2) yes
N1 C2 C3 110.76(19) yes
P2 C3 C2 109.22(16) yes
N1 C4 C5 110.52(18) yes
P1 C5 C4 109.45(15) yes
P2 C6 C9 105.75(17) yes
C7 C6 C9 108.2(2) no
C8 C6 C9 108.2(2) no
C7 C6 C8 110.1(2) no
P2 C6 C8 110.54(17) yes
P2 C6 C7 113.80(18) yes
P2 C10 C12 110.01(16) yes
C11 C10 C13 107.4(2) no
C12 C10 C13 109.15(19) no
P2 C10 C11 107.02(16) yes
P2 C10 C13 114.03(17) yes
C11 C10 C12 109.1(2) no
P1 C14 C17 111.29(17) yes
P1 C14 C16 114.00(16) yes
C16 C14 C17 109.64(18) no
C15 C14 C16 107.9(2) no
P1 C14 C15 105.61(15) yes
C15 C14 C17 108.15(18) no
P1 C18 C19 113.80(17) yes
C19 C18 C21 109.2(2) no
P1 C18 C21 109.42(16) yes
C19 C18 C20 108.1(2) no
C20 C18 C21 109.2(2) no
P1 C18 C20 106.97(16) yes
O2 C22 N2 177.7(3) yes
N1 C2 H22 110.00 no
C3 C2 H22 109.00 no
H21 C2 H22 108.00 no
C3 C2 H21 109.00 no
N1 C2 H21 110.00 no
C2 C3 H32 110.00 no
P2 C3 H32 110.00 no
H31 C3 H32 108.00 no
C2 C3 H31 110.00 no
P2 C3 H31 110.00 no
C5 C4 H42 110.00 no
N1 C4 H42 110.00 no
C5 C4 H41 110.00 no
N1 C4 H41 110.00 no
H41 C4 H42 108.00 no
P1 C5 H52 110.00 no
H51 C5 H52 108.00 no
C4 C5 H51 110.00 no
C4 C5 H52 110.00 no
P1 C5 H51 110.00 no
H71 C7 H72 109.00 no
H71 C7 H73 110.00 no
H72 C7 H73 109.00 no
C6 C7 H73 109.00 no
C6 C7 H71 109.00 no
C6 C7 H72 109.00 no
C6 C8 H83 109.00 no
C6 C8 H81 110.00 no
H82 C8 H83 109.00 no
H81 C8 H82 109.00 no
H81 C8 H83 109.00 no
C6 C8 H82 109.00 no
C6 C9 H93 110.00 no
C6 C9 H92 109.00 no
H92 C9 H93 109.00 no
H91 C9 H93 110.00 no
C6 C9 H91 109.00 no
H91 C9 H92 110.00 no
C10 C11 H113 109.00 no
H111 C11 H112 109.00 no
H112 C11 H113 109.00 no
H111 C11 H113 109.00 no
C10 C11 H112 109.00 no
C10 C11 H111 110.00 no
C10 C12 H122 109.00 no
H121 C12 H123 109.00 no
H122 C12 H123 110.00 no
H121 C12 H122 110.00 no
C10 C12 H121 109.00 no
C10 C12 H123 109.00 no
C10 C13 H133 110.00 no
C10 C13 H131 110.00 no
H132 C13 H133 109.00 no
H131 C13 H132 109.00 no
C10 C13 H132 109.00 no
H131 C13 H133 109.00 no
C14 C15 H152 109.00 no
C14 C15 H151 109.00 no
H151 C15 H153 109.00 no
H151 C15 H152 110.00 no
C14 C15 H153 109.00 no
H152 C15 H153 109.00 no
C14 C16 H163 109.00 no
C14 C16 H162 109.00 no
H162 C16 H163 109.00 no
H161 C16 H162 109.00 no
C14 C16 H161 109.00 no
H161 C16 H163 109.00 no
C14 C17 H172 109.00 no
H171 C17 H172 109.00 no
H171 C17 H173 109.00 no
H172 C17 H173 110.00 no
C14 C17 H171 109.00 no
C14 C17 H173 109.00 no
C18 C19 H193 109.00 no
C18 C19 H192 109.00 no
H192 C19 H193 109.00 no
C18 C19 H191 109.00 no
H191 C19 H193 110.00 no
H191 C19 H192 109.00 no
C18 C20 H201 110.00 no
C18 C20 H202 109.00 no
C18 C20 H203 109.00 no
H202 C20 H203 109.00 no
H201 C20 H202 110.00 no
H201 C20 H203 109.00 no
C18 C21 H213 109.00 no
C18 C21 H211 110.00 no
H212 C21 H213 110.00 no
H211 C21 H212 109.00 no
C18 C21 H212 109.00 no
H211 C21 H213 109.00 no
O4 C27 C28 105.5(4) yes
O4A C27A C28 102.2(5) yes
C27 C28 C29 103.3(4) no
C27A C28 C29 103.3(4) no
C28 C29 C30 103.4(3) no
C28 C29 C30A 103.4(3) no
O4 C30 C29 106.6(4) yes
O4A C30A C29 103.4(4) yes
O4 C27 H272 111.00 no
C28 C27 H271 111.00 no
O4 C27 H271 111.00 no
H271 C27 H272 109.00 no
C28 C27 H272 111.00 no
H273 C27A H274 109.00 no
C28 C27A H274 111.00 no
O4A C27A H273 111.00 no
C28 C27A H273 111.00 no
O4A C27A H274 111.00 no
C29 C28 H281 111.00 no
C29 C28 H282 112.00 no
C27 C28 H282 113.00 no
H281 C28 H282 109.00 no
C27A C28 H281 108.00 no
C27 C28 H281 108.00 no
C27A C28 H282 113.00 no
C30 C29 H292 111.00 no
H291 C29 H292 109.00 no
C30 C29 H291 112.00 no
C28 C29 H292 111.00 no
C30A C29 H292 111.00 no
C28 C29 H291 111.00 no
C30A C29 H291 112.00 no
C29 C30 H302 110.00 no
H301 C30 H302 109.00 no
O4 C30 H302 110.00 no
C29 C30 H301 110.00 no
O4 C30 H301 110.00 no
C29 C30A H303 111.00 no
C29 C30A H304 111.00 no
O4A C30A H304 111.00 no
H303 C30A H304 109.00 no
O4A C30A H303 111.00 no
O3 C23 C24 106.8(4) yes
C23 C24 C25 101.8(3) no
C24 C25 C26 102.6(4) no
O3 C26 C25 109.0(3) yes
O3 C23 H231 110.00 no
O3 C23 H232 110.00 no
C24 C23 H231 110.00 no
C24 C23 H232 110.00 no
H231 C23 H232 109.00 no
C23 C24 H241 111.00 no
C23 C24 H242 111.00 no
C25 C24 H241 111.00 no
C25 C24 H242 112.00 no
H241 C24 H242 109.00 no
C24 C25 H251 111.00 no
C24 C25 H252 111.00 no
C26 C25 H251 111.00 no
C26 C25 H252 111.00 no
H251 C25 H252 109.00 no
O3 C26 H261 110.00 no
O3 C26 H262 110.00 no
C25 C26 H261 110.00 no
C25 C26 H262 110.00 no
H261 C26 H262 108.00 no

loop_
_geom_bond_atom_site_label_1
_geom_bond_atom_site_label_2
_geom_bond_distance
_geom_bond_publ_flag
Ru1 P1 2.3760(7) yes
Ru1 P2 2.3750(6) yes
Ru1 N1 1.9696(19) yes
Ru1 N2 2.1239(19) yes
Ru1 C1 1.790(3) yes
P1 C5 1.842(2) yes
P1 C14 1.890(2) yes
P1 C18 1.882(3) yes
P2 C3 1.842(2) yes
P2 C6 1.888(3) yes
P2 C10 1.880(3) yes
O1 C1 1.173(3) yes
O2 C22 1.215(3) yes
O4 C30 1.300(6) yes
O4 C27 1.534(9) yes
O4A C30A 1.591(11) yes
O4A C27A 1.377(11) yes
O3 C26 1.399(5) yes
O3 C23 1.427(5) yes
N1 C2 1.470(3) yes
N1 C4 1.479(3) yes
N2 C22 1.161(3) yes
C2 C3 1.524(4) no
C4 C5 1.519(3) no
C6 C9 1.546(4) no
C6 C8 1.529(4) no
C6 C7 1.538(4) no
C10 C13 1.541(3) no
C10 C12 1.539(4) no
C10 C11 1.542(4) no
C14 C15 1.544(3) no
C14 C17 1.535(3) no
C14 C16 1.540(3) no
C18 C19 1.540(3) no
C18 C21 1.539(3) no
C18 C20 1.539(4) no
C2 H22 0.9900 no
C2 H21 0.9900 no
C3 H32 0.9900 no
C3 H31 0.9900 no
C4 H41 0.9900 no
C4 H42 0.9900 no
C5 H52 0.9900 no
C5 H51 0.9900 no
C7 H73 0.9800 no
C7 H71 0.9800 no
C7 H72 0.9800 no
C8 H82 0.9800 no
C8 H81 0.9800 no
C8 H83 0.9800 no
C9 H93 0.9800 no
C9 H91 0.9800 no
C9 H92 0.9800 no
C11 H111 0.9800 no
C11 H112 0.9800 no
C11 H113 0.9800 no
C12 H122 0.9800 no
C12 H123 0.9800 no
C12 H121 0.9800 no
C13 H132 0.9800 no
C13 H133 0.9800 no
C13 H131 0.9800 no
C15 H151 0.9800 no
C15 H153 0.9800 no
C15 H152 0.9800 no
C16 H162 0.9800 no
C16 H163 0.9800 no
C16 H161 0.9800 no
C17 H172 0.9800 no
C17 H171 0.9800 no
C17 H173 0.9800 no
C19 H191 0.9800 no
C19 H193 0.9800 no
C19 H192 0.9800 no
C20 H202 0.9800 no
C20 H203 0.9800 no
C20 H201 0.9800 no
C21 H211 0.9800 no
C21 H213 0.9800 no
C21 H212 0.9800 no
C27 C28 1.464(7) no
C27A C28 1.464(7) no
C28 C29 1.502(5) no
C29 C30 1.467(5) no
C29 C30A 1.467(5) no
C27 H272 0.9900 no
C27 H271 0.9900 no
C27A H274 0.9900 no
C27A H273 0.9900 no
C28 H282 0.9900 no
C28 H281 0.9900 no
C29 H291 0.9900 no
C29 H292 0.9900 no
C30 H302 0.9900 no
C30 H301 0.9900 no
C30A H304 0.9900 no
C30A H303 0.9900 no
C23 C24 1.452(6) no
C24 C25 1.515(8) no
C25 C26 1.459(6) no
C23 H231 0.9900 no
C23 H232 0.9900 no
C24 H241 0.9900 no
C24 H242 0.9900 no
C25 H251 0.9900 no
C25 H252 0.9900 no
C26 H261 0.9900 no
C26 H262 0.9900 no
